data_4117919
loop_
_publ_author_name
'Satoshi Horike'
'Daiki Umeyama'
'Munehiro Inukai'
'Tomoya Itakura'
'Susumu Kitagawa'

_publ_contact_author_address
;
Department of Synthetic Chemistry and Biological Chemistry
Graduate School of Engineering, Kyoto University
Katsura, Nishikyo-ku
Kyoto
615-8510
JAPAN
;
_publ_contact_author_email KITAGAWA@SBCHEM.KYOTO-U.AC.JP
_publ_contact_author_name 'Susumu Kitagawa'
_publ_section_title
;
 Coordination-Network-Based Ionic Plastic Crystal for Anhydrous Proton
 Conductivity
;
_journal_name_full 'Journal of the American Chemical Society'
_journal_page_first 7612
_journal_page_last 7615
_journal_paper_doi 10.1021/ja301875x
_journal_volume 134
_journal_year 2012
_chemical_formula_sum 'C6 H15 N4 O12 P3 Zn'
_chemical_formula_weight 493.50
_chemical_name_systematic
; 
 ? 
;
_space_group_IT_number 14
_symmetry_cell_setting monoclinic
_symmetry_space_group_name_Hall '-P 2yab'
_symmetry_space_group_name_H-M 'P 1 21/a 1'
_atom_sites_solution_hydrogens geom
_atom_sites_solution_primary direct
_atom_sites_solution_secondary difmap
_audit_creation_method SHELXL-97
_cell_angle_alpha 90.00
_cell_angle_beta 114.064(3)
_cell_angle_gamma 90.00
_cell_formula_units_Z 4
_cell_length_a 9.009(2)
_cell_length_b 21.830(5)
_cell_length_c 9.235(2)
_cell_measurement_temperature 348(2)
_cell_measurement_theta_max 27.5
_cell_measurement_theta_min 3
_cell_volume 1658.4(6)
_computing_structure_refinement 'SHELXL-97 (Sheldrick, 1997)'
_computing_structure_solution 'SHELXS-97 (Sheldrick, 1990)'
_diffrn_ambient_temperature 348(2)
_diffrn_measured_fraction_theta_full 0.984
_diffrn_measured_fraction_theta_max 0.984
_diffrn_measurement_device_type CCD
_diffrn_measurement_method \w
_diffrn_radiation_monochromator graphite
_diffrn_radiation_source 'fine-focus sealed tube'
_diffrn_radiation_type MoK\a
_diffrn_radiation_wavelength 0.71075
_diffrn_reflns_av_R_equivalents 0.0833
_diffrn_reflns_av_sigmaI/netI 0.0861
_diffrn_reflns_limit_h_max 11
_diffrn_reflns_limit_h_min -11
_diffrn_reflns_limit_k_max 28
_diffrn_reflns_limit_k_min -27
_diffrn_reflns_limit_l_max 11
_diffrn_reflns_limit_l_min -9
_diffrn_reflns_number 13249
_diffrn_reflns_theta_full 27.51
_diffrn_reflns_theta_max 27.51
_diffrn_reflns_theta_min 3.10
_exptl_absorpt_coefficient_mu 1.842
_exptl_absorpt_correction_T_max 0.7096
_exptl_absorpt_correction_T_min 0.7096
_exptl_absorpt_correction_type empirical
_exptl_crystal_colour colorless
_exptl_crystal_density_diffrn 1.976
_exptl_crystal_description prism
_exptl_crystal_F_000 1000
_exptl_crystal_size_max 0.20
_exptl_crystal_size_mid 0.20
_exptl_crystal_size_min 0.20
_refine_diff_density_max 0.597
_refine_diff_density_min -0.717
_refine_diff_density_rms 0.140
_refine_ls_extinction_method none
_refine_ls_goodness_of_fit_ref 1.053
_refine_ls_hydrogen_treatment mixed
_refine_ls_matrix_type full
_refine_ls_number_parameters 235
_refine_ls_number_reflns 3739
_refine_ls_number_restraints 0
_refine_ls_restrained_S_all 1.053
_refine_ls_R_factor_all 0.1036
_refine_ls_R_factor_gt 0.0675
_refine_ls_shift/su_max 0.000
_refine_ls_shift/su_mean 0.000
_refine_ls_structure_factor_coef Fsqd
_refine_ls_weighting_details 'calc w=1/[\s^2^(Fo^2^)+(0.1000P)^2^+0.0000P] where P=(Fo^2^+2Fc^2^)/3'
_refine_ls_weighting_scheme calc
_refine_ls_wR_factor_gt 0.1631
_refine_ls_wR_factor_ref 0.1915
_reflns_number_gt 2595
_reflns_number_total 3739
_reflns_threshold_expression >2sigma(I)
_cod_data_source_file ja301875x_si_002.cif
_cod_data_source_block Zn(HPO4)2(H2PO4)_75C
_cod_original_cell_volume 1658.5(7)
_cod_database_code 4117919

loop_
_symmetry_equiv_pos_as_xyz
'x, y, z'
'-x+1/2, y+1/2, -z'
'-x, -y, -z'
'x-1/2, -y-1/2, z'

loop_
_atom_site_label
_atom_site_type_symbol
_atom_site_fract_x
_atom_site_fract_y
_atom_site_fract_z
_atom_site_U_iso_or_equiv
_atom_site_adp_type
_atom_site_occupancy
_atom_site_symmetry_multiplicity
_atom_site_calc_flag
_atom_site_refinement_flags
_atom_site_disorder_assembly
_atom_site_disorder_group
Zn1 Zn 0.02139(8) 0.33000(3) 0.61080(8) 0.0238(2) Uani 1 1 d . . .
P2 P -0.29870(18) 0.29628(7) 0.66818(17) 0.0208(3) Uani 1 1 d . . .
P3 P -0.2404(2) 0.39796(7) 0.29561(19) 0.0279(4) Uani 1 1 d . . .
P4 P 0.35117(19) 0.39350(7) 0.78709(18) 0.0246(4) Uani 1 1 d . . .
O5 O -0.3648(5) 0.2388(2) 0.5692(5) 0.0326(10) Uani 1 1 d . . .
O6 O 0.1771(5) 0.38518(19) 0.7646(5) 0.0299(10) Uani 1 1 d . . .
O7 O -0.3092(5) 0.2873(2) 0.8331(5) 0.0286(10) Uani 1 1 d . . .
H1 H -0.3919 0.3037 0.8308 0.043 Uiso 1 1 calc R . .
O8 O 0.4684(5) 0.3470(2) 0.8903(4) 0.0319(10) Uani 1 1 d . . .
O9 O -0.1177(5) 0.3036(2) 0.7115(5) 0.0303(10) Uani 1 1 d . . .
O10 O -0.3956(5) 0.3522(2) 0.5867(5) 0.0311(10) Uani 1 1 d . . .
O11 O 0.4137(6) 0.4568(2) 0.8646(6) 0.0468(13) Uani 1 1 d . . .
H21 H 0.3448 0.4830 0.8205 0.070 Uiso 1 1 calc R . .
N17 N 0.0782(7) 0.3059(3) 0.0403(6) 0.0386(14) Uani 1 1 d . . .
H6 H 0.0161 0.3057 -0.0593 0.046 Uiso 1 1 calc R . .
O13 O 0.3516(6) 0.3928(2) 0.6180(5) 0.0422(13) Uani 1 1 d . . .
H5 H 0.4201 0.3684 0.6164 0.063 Uiso 1 1 calc R . .
O14 O -0.2222(6) 0.4509(2) 0.2033(6) 0.0476(13) Uani 1 1 d . . .
N15 N 0.1569(8) 0.2997(3) 0.2893(7) 0.0444(16) Uani 1 1 d . . .
H7 H 0.1560 0.2950 0.3813 0.053 Uiso 1 1 calc R . .
O17 O -0.0843(6) 0.3728(3) 0.4143(5) 0.0487(14) Uani 1 1 d . . .
O15 O -0.3560(8) 0.4190(3) 0.3749(8) 0.0634(17) Uani 1 1 d . . .
H3 H -0.4251 0.3926 0.3617 0.095 Uiso 1 1 calc R . .
C19 C 0.2898(9) 0.3100(4) 0.2597(8) 0.0460(19) Uani 1 1 d . . .
H8 H 0.3963 0.3134 0.3349 0.055 Uiso 1 1 calc R . .
C20 C 0.2406(10) 0.3142(3) 0.1042(9) 0.0419(17) Uani 1 1 d . . .
H9 H 0.3055 0.3215 0.0494 0.050 Uiso 1 1 calc R . .
C21 C 0.0317(9) 0.2983(4) 0.1556(9) 0.0446(18) Uani 1 1 d . . .
H10 H -0.0752 0.2926 0.1432 0.053 Uiso 1 1 calc R . .
O16 O -0.3231(9) 0.3431(2) 0.1841(6) 0.071(2) Uani 1 1 d . . .
H4 H -0.3510 0.3537 0.0915 0.107 Uiso 1 1 calc R . .
N26 N 0.236(2) 0.5326(7) 0.1227(16) 0.040(3) Uiso 0.50 1 d P A 1
H11 H 0.2699 0.5469 0.0549 0.048 Uiso 0.50 1 calc PR A 1
C32 C 0.315(2) 0.4897(8) 0.248(2) 0.036(3) Uiso 0.50 1 d P A 1
H12 H 0.4157 0.4720 0.2695 0.043 Uiso 0.50 1 calc PR A 1
N25 N 0.084(2) 0.5064(10) 0.256(2) 0.063(5) Uiso 0.50 1 d P A 1
H13 H 0.0017 0.5011 0.2789 0.076 Uiso 0.50 1 calc PR A 1
C30 C 0.089(2) 0.5458(7) 0.137(2) 0.037(3) Uiso 0.50 1 d P A 1
H14 H 0.0110 0.5746 0.0793 0.044 Uiso 0.50 1 calc PR A 1
C31 C 0.229(4) 0.4786(14) 0.328(4) 0.081(8) Uiso 0.50 1 d P A 1
H15 H 0.2614 0.4553 0.4203 0.097 Uiso 0.50 1 calc PR A 1
N28 N 0.293(3) 0.5120(10) 0.189(3) 0.074(5) Uiso 0.50 1 d P B 2
H20 H 0.3785 0.5139 0.1693 0.089 Uiso 0.50 1 calc PR B 2
C34 C 0.158(4) 0.4833(13) 0.300(4) 0.076(8) Uiso 0.50 1 d P B 2
H16 H 0.1236 0.4602 0.3655 0.091 Uiso 0.50 1 calc PR B 2
N29 N 0.0757(16) 0.5344(7) 0.2148(19) 0.041(3) Uiso 0.50 1 d P B 2
H17 H -0.0080 0.5519 0.2188 0.050 Uiso 0.50 1 calc PR B 2
C33 C 0.270(5) 0.4735(15) 0.281(4) 0.103(11) Uiso 0.50 1 d P B 2
H18 H 0.3394 0.4408 0.3282 0.123 Uiso 0.50 1 calc PR B 2
C35 C 0.157(3) 0.5508(10) 0.122(2) 0.062(5) Uiso 0.50 1 d P B 2
H19 H 0.1298 0.5792 0.0406 0.074 Uiso 0.50 1 calc PR B 2

loop_
_atom_site_aniso_label
_atom_site_aniso_U_11
_atom_site_aniso_U_22
_atom_site_aniso_U_33
_atom_site_aniso_U_23
_atom_site_aniso_U_13
_atom_site_aniso_U_12
Zn1 0.0181(4) 0.0291(4) 0.0236(4) 0.0005(3) 0.0081(3) 0.0012(3)
P2 0.0164(7) 0.0260(8) 0.0206(7) 0.0001(6) 0.0082(6) -0.0017(6)
P3 0.0247(9) 0.0312(9) 0.0266(8) 0.0065(7) 0.0092(7) 0.0055(7)
P4 0.0177(8) 0.0282(8) 0.0259(8) -0.0010(6) 0.0069(6) -0.0006(6)
O5 0.037(3) 0.032(2) 0.034(2) -0.0091(19) 0.019(2) -0.015(2)
O6 0.021(2) 0.038(2) 0.035(2) -0.010(2) 0.0161(19) -0.0059(19)
O7 0.023(2) 0.042(3) 0.024(2) 0.0042(19) 0.0129(18) 0.0076(19)
O8 0.033(3) 0.037(2) 0.023(2) 0.0019(19) 0.009(2) 0.008(2)
O9 0.019(2) 0.044(3) 0.029(2) 0.006(2) 0.0104(18) -0.0025(19)
O10 0.028(2) 0.035(2) 0.034(2) 0.007(2) 0.0156(19) 0.0059(19)
O11 0.027(3) 0.028(2) 0.074(4) -0.008(2) 0.009(2) -0.002(2)
N17 0.034(3) 0.051(4) 0.023(3) 0.006(3) 0.005(2) 0.003(3)
O13 0.035(3) 0.068(4) 0.028(2) 0.012(2) 0.017(2) 0.020(2)
O14 0.040(3) 0.050(3) 0.061(3) 0.031(3) 0.029(3) 0.008(2)
N15 0.055(4) 0.056(4) 0.031(3) 0.000(3) 0.025(3) 0.006(3)
O17 0.037(3) 0.073(4) 0.032(2) 0.019(3) 0.010(2) 0.019(3)
O15 0.061(4) 0.070(4) 0.083(4) 0.038(3) 0.054(4) 0.028(3)
C19 0.032(4) 0.064(5) 0.032(4) -0.005(4) 0.003(3) -0.002(4)
C20 0.041(4) 0.049(4) 0.043(4) 0.003(4) 0.025(4) -0.004(3)
C21 0.029(4) 0.059(5) 0.047(4) -0.007(4) 0.018(3) -0.005(3)
O16 0.093(5) 0.045(3) 0.036(3) -0.002(3) -0.015(3) -0.003(3)

loop_
_atom_type_symbol
_atom_type_description
_atom_type_scat_dispersion_real
_atom_type_scat_dispersion_imag
_atom_type_scat_source
C C 0.0033 0.0016 'International Tables Vol C Tables 4.2.6.8 and 6.1.1.4'
N N 0.0061 0.0033 'International Tables Vol C Tables 4.2.6.8 and 6.1.1.4'
O O 0.0106 0.0060 'International Tables Vol C Tables 4.2.6.8 and 6.1.1.4'
P P 0.1023 0.0942 'International Tables Vol C Tables 4.2.6.8 and 6.1.1.4'
Zn Zn 0.2839 1.4301 'International Tables Vol C Tables 4.2.6.8 and 6.1.1.4'
H H 0.0000 0.0000 'International Tables Vol C Tables 4.2.6.8 and 6.1.1.4'

loop_
_geom_angle_atom_site_label_1
_geom_angle_atom_site_label_2
_geom_angle_atom_site_label_3
_geom_angle
_geom_angle_site_symmetry_1
_geom_angle_site_symmetry_3
O17 Zn1 O9 115.7(2) . .
O17 Zn1 O5 106.8(2) . 4_665
O9 Zn1 O5 111.29(19) . 4_665
O17 Zn1 O6 108.7(2) . .
O9 Zn1 O6 104.42(18) . .
O5 Zn1 O6 109.90(19) 4_665 .
O10 P2 O9 112.7(3) . .
O10 P2 O5 111.2(3) . .
O9 P2 O5 111.1(3) . .
O10 P2 O7 109.4(2) . .
O9 P2 O7 103.9(2) . .
O5 P2 O7 108.3(2) . .
O14 P3 O17 114.7(3) . .
O14 P3 O16 110.8(3) . .
O17 P3 O16 104.8(3) . .
O14 P3 O15 106.9(3) . .
O17 P3 O15 111.8(3) . .
O16 P3 O15 107.7(4) . .
O8 P4 O6 115.5(3) . .
O8 P4 O11 106.3(3) . .
O6 P4 O11 109.4(3) . .
O8 P4 O13 110.0(2) . .
O6 P4 O13 106.7(3) . .
O11 P4 O13 108.7(3) . .
P2 O5 Zn1 128.8(2) . 4_565
P4 O6 Zn1 125.0(2) . .
P2 O7 H1 109.5 . .
P2 O9 Zn1 138.0(3) . .
P4 O11 H21 109.5 . .
C21 N17 C20 108.2(6) . .
C21 N17 H6 125.9 . .
C20 N17 H6 125.9 . .
P4 O13 H5 109.5 . .
C21 N15 C19 108.2(6) . .
C21 N15 H7 125.9 . .
C19 N15 H7 125.9 . .
P3 O17 Zn1 146.4(3) . .
P3 O15 H3 109.5 . .
C20 C19 N15 107.4(7) . .
C20 C19 H8 126.3 . .
N15 C19 H8 126.3 . .
C19 C20 N17 106.9(6) . .
C19 C20 H9 126.6 . .
N17 C20 H9 126.6 . .
N15 C21 N17 109.3(7) . .
N15 C21 H10 125.3 . .
N17 C21 H10 125.3 . .
P3 O16 H4 109.5 . .
C30 N26 C32 103.6(12) . .
C30 N26 H11 128.2 . .
C32 N26 H11 128.2 . .
C31 C32 N26 111.5(18) . .
C31 C32 H12 124.3 . .
N26 C32 H12 124.3 . .
C31 N25 C30 109.5(19) . .
C31 N25 H13 125.3 . .
C30 N25 H13 125.3 . .
N25 C30 N26 105.9(14) . .
N25 C30 H14 127.1 . .
N26 C30 H14 127.1 . .
C32 C31 N25 109(2) . .
C32 C31 H15 125.7 . .
N25 C31 H15 125.7 . .
C33 N28 C35 110(2) . .
C33 N28 H20 125.2 . .
C35 N28 H20 125.2 . .
C33 C34 N29 112(3) . .
C33 C34 H16 124.1 . .
N29 C34 H16 124.1 . .
C35 N29 C34 105.4(18) . .
C35 N29 H17 127.3 . .
C34 N29 H17 127.3 . .
C34 C33 N28 113(3) . .
C34 C33 H18 123.7 . .
N28 C33 H18 123.7 . .
N29 C35 N28 99.4(17) . .
N29 C35 H19 130.3 . .
N28 C35 H19 130.3 . .

loop_
_geom_bond_atom_site_label_1
_geom_bond_atom_site_label_2
_geom_bond_distance
_geom_bond_site_symmetry_2
Zn1 O17 1.914(4) .
Zn1 O9 1.928(4) .
Zn1 O5 1.944(4) 4_665
Zn1 O6 1.953(4) .
P2 O10 1.511(4) .
P2 O9 1.521(4) .
P2 O5 1.523(4) .
P2 O7 1.576(4) .
P3 O14 1.485(5) .
P3 O17 1.491(5) .
P3 O16 1.557(5) .
P3 O15 1.566(5) .
P4 O8 1.494(4) .
P4 O6 1.507(4) .
P4 O11 1.553(5) .
P4 O13 1.563(4) .
O5 Zn1 1.944(4) 4_565
O7 H1 0.8200 .
O11 H21 0.8200 .
N17 C21 1.305(9) .
N17 C20 1.348(9) .
N17 H6 0.8600 .
O13 H5 0.8200 .
N15 C21 1.290(9) .
N15 C19 1.351(9) .
N15 H7 0.8600 .
O15 H3 0.8200 .
C19 C20 1.323(10) .
C19 H8 0.9300 .
C20 H9 0.9300 .
C21 H10 0.9300 .
O16 H4 0.8200 .
N26 C30 1.41(2) .
N26 C32 1.43(2) .
N26 H11 0.8600 .
C32 C31 1.30(4) .
C32 H12 0.9300 .
N25 C31 1.34(4) .
N25 C30 1.41(2) .
N25 H13 0.8600 .
C30 H14 0.9300 .
C31 H15 0.9300 .
N28 C33 1.28(3) .
N28 C35 1.41(3) .
N28 H20 0.8600 .
C34 C33 1.11(4) .
C34 N29 1.39(3) .
C34 H16 0.9300 .
N29 C35 1.38(3) .
N29 H17 0.8600 .
C33 H18 0.9300 .
C35 H19 0.9300 .

loop_
_geom_torsion_atom_site_label_1
_geom_torsion_atom_site_label_2
_geom_torsion_atom_site_label_3
_geom_torsion_atom_site_label_4
_geom_torsion
_geom_torsion_site_symmetry_1
_geom_torsion_site_symmetry_4
O10 P2 O5 Zn1 -110.3(4) . 4_565
O9 P2 O5 Zn1 123.3(3) . 4_565
O7 P2 O5 Zn1 9.9(4) . 4_565
O8 P4 O6 Zn1 -82.9(4) . .
O11 P4 O6 Zn1 157.1(3) . .
O13 P4 O6 Zn1 39.7(4) . .
O17 Zn1 O6 P4 -88.2(3) . .
O9 Zn1 O6 P4 147.8(3) . .
O5 Zn1 O6 P4 28.4(4) 4_665 .
O10 P2 O9 Zn1 -48.3(5) . .
O5 P2 O9 Zn1 77.2(5) . .
O7 P2 O9 Zn1 -166.5(4) . .
O17 Zn1 O9 P2 14.1(5) . .
O5 Zn1 O9 P2 -108.0(4) 4_665 .
O6 Zn1 O9 P2 133.5(4) . .
O14 P3 O17 Zn1 152.9(6) . .
O16 P3 O17 Zn1 -85.4(7) . .
O15 P3 O17 Zn1 31.0(8) . .
O9 Zn1 O17 P3 1.9(8) . .
O5 Zn1 O17 P3 126.4(6) 4_665 .
O6 Zn1 O17 P3 -115.1(6) . .
C21 N15 C19 C20 -0.4(9) . .
N15 C19 C20 N17 -0.6(9) . .
C21 N17 C20 C19 1.3(9) . .
C19 N15 C21 N17 1.2(9) . .
C20 N17 C21 N15 -1.6(9) . .
C30 N26 C32 C31 -0.4(19) . .
C31 N25 C30 N26 10(2) . .
C32 N26 C30 N25 -5.5(15) . .
N26 C32 C31 N25 6(3) . .
C30 N25 C31 C32 -10(3) . .
C33 C34 N29 C35 6(3) . .
N29 C34 C33 N28 1(4) . .
C35 N28 C33 C34 -7(4) . .
C34 N29 C35 N28 -9(2) . .
C33 N28 C35 N29 10(2) . .
